data_1548836
loop_
_publ_author_name
'May, Daniel S.'
'Kang, Hahk-Soo'
'Santarsiero, Bernard D.'
'Krunic, Aleksej'
'Shen, Qi'
'Burdette, Joanna E.'
'Swanson, Steven M.'
'Orjala, Jimmy'

_publ_section_title
;
 Ribocyclophanes A--E, Glycosylated Cyclophanes with Antiproliferative
 Activity from Two Cultured Terrestrial Cyanobacteria
;
_journal_name_full 'Journal of Natural Products'
_journal_paper_doi 10.1021/acs.jnatprod.7b00954
_journal_year 2018
_chemical_formula_moiety 'C46 H72 O14, 4 C2H6O'
_chemical_formula_sum 'C54 H96 O18'
_chemical_formula_weight 1136.31
_chemical_name_systematic
; 
 ? 
;
_space_group_IT_number 4
_symmetry_cell_setting monoclinic
_symmetry_space_group_name_Hall 'P 2yb'
_symmetry_space_group_name_H-M 'P 1 21 1'
_atom_sites_solution_hydrogens geom
_atom_sites_solution_primary direct
_atom_sites_solution_secondary difmap
_audit_creation_method SHELXL-97
_cell_angle_alpha 90.00
_cell_angle_beta 90.480(8)
_cell_angle_gamma 90.00
_cell_formula_units_Z 4
_cell_length_a 10.752(2)
_cell_length_b 34.601(4)
_cell_length_c 16.762(2)
_cell_measurement_reflns_used 55588
_cell_measurement_temperature 93.0(2)
_cell_measurement_theta_max 29.75
_cell_measurement_theta_min 1.32
_cell_volume 6235.7(16)
_computing_cell_refinement 'XDS (Kabsch, 1993)'
_computing_data_reduction 'XDS (Kabsch, 1993)'
_computing_structure_refinement 'SHELXL-97 (Sheldrick, 1997)'
_computing_structure_solution 'SHELXS-97 (Sheldrick, 1990)'
_diffrn_ambient_temperature 93.0(2)
_diffrn_measured_fraction_theta_full 0.879
_diffrn_measured_fraction_theta_max 0.879
_diffrn_measurement_device_type 'MAR 300mm CCD'
_diffrn_measurement_method 'omega scans'
_diffrn_radiation_monochromator mirrors
_diffrn_radiation_source 'APS 21-ID-D'
_diffrn_radiation_type synchrotron
_diffrn_radiation_wavelength 0.77484
_diffrn_reflns_av_R_equivalents 0.0514
_diffrn_reflns_av_sigmaI/netI 0.0605
_diffrn_reflns_limit_h_max 13
_diffrn_reflns_limit_h_min -13
_diffrn_reflns_limit_k_max 43
_diffrn_reflns_limit_k_min -43
_diffrn_reflns_limit_l_max 21
_diffrn_reflns_limit_l_min -21
_diffrn_reflns_number 55588
_diffrn_reflns_theta_full 29.75
_diffrn_reflns_theta_max 29.75
_diffrn_reflns_theta_min 1.32
_exptl_absorpt_coefficient_mu 0.081
_exptl_absorpt_correction_T_max 0.99
_exptl_absorpt_correction_T_min 0.99
_exptl_absorpt_correction_type empirical
_exptl_absorpt_process_details 'XDS scaling'
_exptl_crystal_colour colorless
_exptl_crystal_density_diffrn 1.101
_exptl_crystal_density_method 'not measured'
_exptl_crystal_description block
_exptl_crystal_F_000 2256
_exptl_crystal_size_max 0.030
_exptl_crystal_size_mid 0.010
_exptl_crystal_size_min 0.010
_refine_diff_density_max 0.997
_refine_diff_density_min -0.827
_refine_diff_density_rms 0.126
_refine_ls_abs_structure_details 'Flack H D (1983), Acta Cryst. A39, 876-881'
_refine_ls_abs_structure_Flack -0.2(9)
_refine_ls_extinction_coef 0.0314(17)
_refine_ls_extinction_expression Fc^*^=kFc[1+0.001xFc^2^\l^3^/sin(2\q)]^-1/4^
_refine_ls_extinction_method SHELXL
_refine_ls_goodness_of_fit_ref 1.019
_refine_ls_hydrogen_treatment mixed
_refine_ls_matrix_type full
_refine_ls_number_parameters 723
_refine_ls_number_reflns 23169
_refine_ls_number_restraints 97
_refine_ls_restrained_S_all 1.022
_refine_ls_R_factor_all 0.1063
_refine_ls_R_factor_gt 0.0996
_refine_ls_shift/su_max 0.002
_refine_ls_shift/su_mean 0.000
_refine_ls_structure_factor_coef Fsqd
_refine_ls_weighting_details 'calc w=1/[\s^2^(Fo^2^)+(0.1294P)^2^+28.9471P] where P=(Fo^2^+2Fc^2^)/3'
_refine_ls_weighting_scheme calc
_refine_ls_wR_factor_gt 0.2478
_refine_ls_wR_factor_ref 0.2552
_reflns_number_gt 21510
_reflns_number_total 23169
_reflns_threshold_expression >2sigma(I)
_cod_data_source_file np7b00954_si_002.cif
_cod_data_source_block jo75
_cod_original_sg_symbol_H-M 'P 2(1)'
_cod_database_code 1548836

loop_
_symmetry_equiv_pos_as_xyz
'x, y, z'
'-x, y+1/2, -z'

loop_
_atom_site_label
_atom_site_type_symbol
_atom_site_fract_x
_atom_site_fract_y
_atom_site_fract_z
_atom_site_U_iso_or_equiv
_atom_site_adp_type
_atom_site_occupancy
_atom_site_symmetry_multiplicity
_atom_site_calc_flag
_atom_site_refinement_flags
C1 C 1.0305(4) 0.38173(11) 0.3158(2) 0.0024(8) Uiso 1 1 d .
H1 H 0.9565 0.3659 0.3000 0.004 Uiso 1 1 calc R
C2 C 1.0124(4) 0.42213(12) 0.2804(2) 0.0037(8) Uiso 1 1 d .
H2 H 1.0836 0.4388 0.2978 0.006 Uiso 1 1 calc R
C2M C 1.0113(5) 0.41993(12) 0.1893(3) 0.0068(8) Uiso 1 1 d .
H2M1 H 1.0007 0.4459 0.1671 0.010 Uiso 1 1 calc R
H2M2 H 0.9423 0.4035 0.1714 0.010 Uiso 1 1 calc R
H2M3 H 1.0901 0.4090 0.1709 0.010 Uiso 1 1 calc R
C3 C 0.8924(4) 0.43912(12) 0.3136(2) 0.0040(8) Uiso 1 1 d .
H3A H 0.8235 0.4209 0.3020 0.006 Uiso 1 1 calc R
H3B H 0.9009 0.4410 0.3724 0.006 Uiso 1 1 calc R
C4 C 0.8566(5) 0.47886(13) 0.2812(3) 0.0082(9) Uiso 1 1 d .
H4A H 0.9267 0.4970 0.2898 0.012 Uiso 1 1 calc R
H4B H 0.8411 0.4769 0.2231 0.012 Uiso 1 1 calc R
C5 C 0.7422(5) 0.49468(13) 0.3210(3) 0.0071(8) Uiso 1 1 d .
H5A H 0.7587 0.4965 0.3791 0.011 Uiso 1 1 calc R
H5B H 0.6731 0.4761 0.3131 0.011 Uiso 1 1 calc R
C6 C 0.7002(5) 0.53447(13) 0.2906(3) 0.0069(8) Uiso 1 1 d .
H6A H 0.7678 0.5534 0.2999 0.010 Uiso 1 1 calc R
H6B H 0.6846 0.5330 0.2324 0.010 Uiso 1 1 calc R
C7 C 0.5821(4) 0.54859(12) 0.3320(3) 0.0054(8) Uiso 1 1 d .
H7 H 0.5153 0.5295 0.3187 0.008 Uiso 1 1 calc R
C8 C 0.5967(4) 0.54824(12) 0.4223(2) 0.0042(8) Uiso 1 1 d .
C9 C 0.6843(4) 0.57142(12) 0.4627(2) 0.0055(8) Uiso 1 1 d .
O9 O 0.7575(4) 0.59479(10) 0.4185(2) 0.0134(7) Uiso 1 1 d .
H91 H 0.7850 0.6128 0.4473 0.020 Uiso 1 1 calc R
C10 C 0.6966(5) 0.57033(12) 0.5463(3) 0.0062(8) Uiso 1 1 d .
H10 H 0.7566 0.5861 0.5725 0.009 Uiso 1 1 calc R
C11 C 0.6209(4) 0.54608(11) 0.5902(2) 0.0021(8) Uiso 1 1 d .
C12 C 0.5340(5) 0.52241(13) 0.5525(3) 0.0075(9) Uiso 1 1 d .
H12 H 0.4815 0.5060 0.5827 0.011 Uiso 1 1 calc R
C13 C 0.5250(4) 0.52317(12) 0.4692(2) 0.0046(8) Uiso 1 1 d .
O13 O 0.4432(4) 0.49889(10) 0.4314(2) 0.0136(7) Uiso 1 1 d .
H131 H 0.3706 0.5036 0.4469 0.020 Uiso 1 1 calc R
C14 C 0.6292(4) 0.54686(11) 0.6805(2) 0.0025(8) Uiso 1 1 d .
H14 H 0.5570 0.5321 0.7022 0.004 Uiso 1 1 calc R
C15 C 0.7496(4) 0.52936(11) 0.7148(2) 0.0026(8) Uiso 1 1 d .
H15 H 0.8212 0.5451 0.6953 0.004 Uiso 1 1 calc R
C15M C 0.7491(4) 0.53138(12) 0.8064(2) 0.0060(8) Uiso 1 1 d .
H151 H 0.6927 0.5117 0.8273 0.009 Uiso 1 1 calc R
H152 H 0.7210 0.5570 0.8233 0.009 Uiso 1 1 calc R
H153 H 0.8334 0.5267 0.8269 0.009 Uiso 1 1 calc R
C16 C 0.7664(4) 0.48783(12) 0.6856(2) 0.0040(8) Uiso 1 1 d .
H16A H 0.6919 0.4727 0.7003 0.006 Uiso 1 1 calc R
H16B H 0.7713 0.4880 0.6266 0.006 Uiso 1 1 calc R
C17 C 0.8817(4) 0.46758(12) 0.7191(2) 0.0038(8) Uiso 1 1 d .
H17A H 0.9545 0.4849 0.7132 0.006 Uiso 1 1 calc R
H17B H 0.8700 0.4628 0.7768 0.006 Uiso 1 1 calc R
C18 C 0.9088(4) 0.42932(12) 0.6778(3) 0.0056(8) Uiso 1 1 d .
H18A H 0.8396 0.4111 0.6879 0.008 Uiso 1 1 calc R
H18B H 0.9132 0.4336 0.6195 0.008 Uiso 1 1 calc R
C19 C 1.0301(4) 0.41131(12) 0.7068(2) 0.0032(8) Uiso 1 1 d .
H19A H 1.0246 0.4068 0.7650 0.005 Uiso 1 1 calc R
H19B H 1.0986 0.4299 0.6978 0.005 Uiso 1 1 calc R
C20 C 1.0621(4) 0.37297(12) 0.6657(2) 0.0045(8) Uiso 1 1 d .
H20 H 0.9964 0.3541 0.6812 0.007 Uiso 1 1 calc R
C21 C 1.0584(4) 0.37556(12) 0.5743(2) 0.0038(8) Uiso 1 1 d .
C22 C 1.1311(5) 0.40157(12) 0.5303(3) 0.0074(9) Uiso 1 1 d .
O22 O 1.2100(4) 0.42635(11) 0.5707(2) 0.0166(8) Uiso 1 1 d .
H221 H 1.2096 0.4480 0.5481 0.025 Uiso 1 1 calc R
C23 C 1.1234(5) 0.40378(13) 0.4472(3) 0.0090(9) Uiso 1 1 d .
H23 H 1.1746 0.4214 0.4190 0.014 Uiso 1 1 calc R
C24 C 1.0412(4) 0.38022(12) 0.4060(2) 0.0037(8) Uiso 1 1 d .
C25 C 0.9685(5) 0.35446(12) 0.4481(3) 0.0060(8) Uiso 1 1 d .
H25 H 0.9115 0.3383 0.4202 0.009 Uiso 1 1 calc R
C26 C 0.9777(5) 0.35190(12) 0.5308(3) 0.0073(8) Uiso 1 1 d .
O26 O 0.9088(4) 0.32583(11) 0.5709(2) 0.0175(8) Uiso 1 1 d .
H261 H 0.8436 0.3365 0.5874 0.026 Uiso 1 1 calc R
C27 C 0.5369(5) 0.58816(13) 0.3000(3) 0.0077(8) Uiso 1 1 d .
H27A H 0.6024 0.6077 0.3101 0.012 Uiso 1 1 calc R
H27B H 0.5243 0.5863 0.2416 0.012 Uiso 1 1 calc R
C28 C 0.4182(5) 0.60153(14) 0.3374(3) 0.0139(10) Uiso 1 1 d .
H28A H 0.4328 0.6048 0.3954 0.021 Uiso 1 1 calc R
H28B H 0.3548 0.5810 0.3305 0.021 Uiso 1 1 calc R
C29 C 0.3658(6) 0.63930(16) 0.3039(3) 0.0212(11) Uiso 1 1 d .
H29A H 0.4295 0.6598 0.3096 0.032 Uiso 1 1 calc R
H29B H 0.3483 0.6359 0.2462 0.032 Uiso 1 1 calc R
C30 C 0.2485(7) 0.6523(2) 0.3445(4) 0.0329(14) Uiso 1 1 d .
H301 H 0.2673 0.6589 0.4002 0.049 Uiso 1 1 calc R
H302 H 0.1871 0.6314 0.3428 0.049 Uiso 1 1 calc R
H303 H 0.2150 0.6751 0.3170 0.049 Uiso 1 1 calc R
C31 C 1.1868(5) 0.35665(13) 0.6970(3) 0.0088(9) Uiso 1 1 d .
H31A H 1.2549 0.3739 0.6793 0.013 Uiso 1 1 calc R
H31B H 1.1861 0.3571 0.7560 0.013 Uiso 1 1 calc R
C32 C 1.2149(5) 0.31587(14) 0.6696(3) 0.0132(10) Uiso 1 1 d .
H32A H 1.2239 0.3158 0.6108 0.020 Uiso 1 1 calc R
H32B H 1.1436 0.2990 0.6828 0.020 Uiso 1 1 calc R
C33 C 1.3334(6) 0.29893(17) 0.7075(4) 0.0242(12) Uiso 1 1 d .
H33A H 1.4059 0.3145 0.6908 0.036 Uiso 1 1 calc R
H33B H 1.3274 0.3007 0.7663 0.036 Uiso 1 1 calc R
C34 C 1.3538(8) 0.2571(2) 0.6839(5) 0.0396(16) Uiso 1 1 d .
H341 H 1.3752 0.2558 0.6273 0.059 Uiso 1 1 calc R
H342 H 1.2776 0.2423 0.6933 0.059 Uiso 1 1 calc R
H343 H 1.4219 0.2462 0.7160 0.059 Uiso 1 1 calc R
O1A O 1.1397(3) 0.36335(8) 0.28218(17) 0.0040(6) Uiso 1 1 d .
C1A C 1.1084(4) 0.33116(11) 0.2357(2) 0.0031(8) Uiso 1 1 d .
H1A H 1.0401 0.3387 0.1979 0.005 Uiso 1 1 calc R
C2A C 1.2197(5) 0.31913(13) 0.1879(3) 0.0079(9) Uiso 1 1 d .
H2A H 1.2543 0.3430 0.1627 0.012 Uiso 1 1 calc R
O2A O 1.1838(4) 0.29400(10) 0.1258(2) 0.0127(7) Uiso 1 1 d .
H2C H 1.2023 0.2712 0.1383 0.019 Uiso 1 1 calc R
C3A C 1.3216(5) 0.30232(14) 0.2426(3) 0.0108(9) Uiso 1 1 d .
H3A H 1.3553 0.3239 0.2761 0.016 Uiso 1 1 calc R
O3A O 1.4206(4) 0.28752(11) 0.1962(2) 0.0191(8) Uiso 1 1 d .
H3C H 1.4830 0.2837 0.2257 0.029 Uiso 1 1 calc R
C4A C 1.2719(5) 0.27123(13) 0.2985(3) 0.0086(9) Uiso 1 1 d .
H4A H 1.3370 0.2655 0.3398 0.013 Uiso 1 1 calc R
O4A O 1.2436(4) 0.23633(10) 0.2565(2) 0.0137(7) Uiso 1 1 d .
H4C H 1.2536 0.2398 0.2074 0.021 Uiso 1 1 calc R
C5A C 1.1573(5) 0.28607(13) 0.3398(3) 0.0094(9) Uiso 1 1 d .
H5A H 1.1209 0.2650 0.3722 0.014 Uiso 1 1 calc R
H5B H 1.1812 0.3073 0.3765 0.014 Uiso 1 1 calc R
O5A O 1.0657(3) 0.29990(9) 0.28393(18) 0.0063(6) Uiso 1 1 d .
O1B O 0.6198(3) 0.58659(8) 0.70721(17) 0.0023(6) Uiso 1 1 d .
C1B C 0.5025(4) 0.59716(12) 0.7375(2) 0.0040(8) Uiso 1 1 d .
H1C H 0.4831 0.5796 0.7831 0.006 Uiso 1 1 calc R
C2B C 0.5146(4) 0.63843(12) 0.7701(2) 0.0045(8) Uiso 1 1 d .
H2C H 0.5951 0.6403 0.8002 0.007 Uiso 1 1 calc R
O2B O 0.4161(3) 0.64499(9) 0.82500(18) 0.0061(6) Uiso 1 1 d .
H2D H 0.3475 0.6432 0.8010 0.009 Uiso 1 1 calc R
C3B C 0.5176(5) 0.66785(12) 0.7021(3) 0.0069(8) Uiso 1 1 d .
H3C H 0.5986 0.6642 0.6741 0.010 Uiso 1 1 calc R
O3B O 0.5176(4) 0.70588(10) 0.7326(2) 0.0117(7) Uiso 1 1 d .
H3D H 0.4732 0.7068 0.7735 0.018 Uiso 1 1 calc R
C4B C 0.4144(5) 0.66130(13) 0.6399(3) 0.0078(9) Uiso 1 1 d .
H4C H 0.4307 0.6781 0.5925 0.012 Uiso 1 1 calc R
O4B O 0.2993(3) 0.67245(9) 0.67413(19) 0.0102(7) Uiso 1 1 d .
H4D H 0.2409 0.6606 0.6512 0.015 Uiso 1 1 calc R
C5B C 0.4167(5) 0.61944(12) 0.6137(3) 0.0071(8) Uiso 1 1 d .
H5C H 0.3469 0.6147 0.5761 0.011 Uiso 1 1 calc R
H5D H 0.4952 0.6142 0.5853 0.011 Uiso 1 1 calc R
O5B O 0.4067(3) 0.59350(9) 0.68036(18) 0.0056(6) Uiso 1 1 d .
C41 C 0.3925(4) -0.11962(11) -0.1756(2) 0.0016(7) Uiso 1 1 d .
H41 H 0.3187 -0.1057 -0.1981 0.002 Uiso 1 1 calc R
C42 C 0.5096(4) -0.10260(11) -0.2122(2) 0.0018(7) Uiso 1 1 d .
H42 H 0.5826 -0.1179 -0.1927 0.003 Uiso 1 1 calc R
C42M C 0.5040(5) -0.10582(12) -0.3036(2) 0.0052(8) Uiso 1 1 d .
H421 H 0.4451 -0.0867 -0.3248 0.008 Uiso 1 1 calc R
H422 H 0.4766 -0.1318 -0.3187 0.008 Uiso 1 1 calc R
H423 H 0.5868 -0.1009 -0.3255 0.008 Uiso 1 1 calc R
C43 C 0.5270(4) -0.06035(12) -0.1849(2) 0.0031(8) Uiso 1 1 d .
H43A H 0.4520 -0.0454 -0.2001 0.005 Uiso 1 1 calc R
H43B H 0.5343 -0.0598 -0.1260 0.005 Uiso 1 1 calc R
C44 C 0.6402(4) -0.04090(12) -0.2201(3) 0.0053(8) Uiso 1 1 d .
H44A H 0.6262 -0.0372 -0.2780 0.008 Uiso 1 1 calc R
H44B H 0.7130 -0.0581 -0.2133 0.008 Uiso 1 1 calc R
C45 C 0.6696(4) -0.00191(12) -0.1821(3) 0.0059(8) Uiso 1 1 d .
H45A H 0.6002 0.0161 -0.1937 0.009 Uiso 1 1 calc R
H45B H 0.6750 -0.0052 -0.1236 0.009 Uiso 1 1 calc R
C46 C 0.7895(4) 0.01598(12) -0.2112(3) 0.0059(8) Uiso 1 1 d .
H46A H 0.7834 0.0195 -0.2697 0.009 Uiso 1 1 calc R
H46B H 0.8584 -0.0023 -0.2004 0.009 Uiso 1 1 calc R
C47 C 0.8224(4) 0.05510(12) -0.1729(2) 0.0052(8) Uiso 1 1 d .
H47 H 0.7551 0.0735 -0.1894 0.008 Uiso 1 1 calc R
C48 C 0.8208(4) 0.05392(11) -0.0818(2) 0.0027(8) Uiso 1 1 d .
C49 C 0.7349(5) 0.07527(13) -0.0395(3) 0.0089(9) Uiso 1 1 d .
O49 O 0.6507(5) 0.09679(12) -0.0818(3) 0.0265(9) Uiso 1 1 d .
H491 H 0.5864 0.0836 -0.0903 0.040 Uiso 1 1 calc R
C50 C 0.7300(5) 0.07462(13) 0.0440(3) 0.0094(9) Uiso 1 1 d .
H50 H 0.6693 0.0896 0.0711 0.014 Uiso 1 1 calc R
C51 C 0.8128(4) 0.05243(11) 0.0870(2) 0.0023(8) Uiso 1 1 d .
C52 C 0.9007(5) 0.03070(13) 0.0469(3) 0.0085(9) Uiso 1 1 d .
H52 H 0.9582 0.0152 0.0761 0.013 Uiso 1 1 calc R
C53 C 0.9048(5) 0.03155(13) -0.0363(3) 0.0080(9) Uiso 1 1 d .
O53 O 0.9889(4) 0.00828(11) -0.0751(2) 0.0192(8) Uiso 1 1 d .
H53 H 1.0508 0.0215 -0.0885 0.029 Uiso 1 1 calc R
C54 C 0.8036(4) 0.05197(11) 0.1773(2) 0.0027(8) Uiso 1 1 d .
H54 H 0.7284 0.0673 0.1923 0.004 Uiso 1 1 calc R
C55 C 0.7914(4) 0.01167(12) 0.2144(2) 0.0032(8) Uiso 1 1 d .
H55 H 0.8635 -0.0046 0.1975 0.005 Uiso 1 1 calc R
C55M C 0.7913(4) 0.01462(12) 0.3062(2) 0.0048(8) Uiso 1 1 d .
H551 H 0.7165 0.0284 0.3234 0.007 Uiso 1 1 calc R
H552 H 0.8653 0.0288 0.3242 0.007 Uiso 1 1 calc R
H553 H 0.7920 -0.0114 0.3293 0.007 Uiso 1 1 calc R
C56 C 0.6713(4) -0.00662(12) 0.1832(2) 0.0041(8) Uiso 1 1 d .
H56A H 0.6768 -0.0089 0.1244 0.006 Uiso 1 1 calc R
H56B H 0.6014 0.0110 0.1951 0.006 Uiso 1 1 calc R
C57 C 0.6411(5) -0.04640(12) 0.2174(3) 0.0064(8) Uiso 1 1 d .
H57A H 0.6307 -0.0443 0.2759 0.010 Uiso 1 1 calc R
H57B H 0.7111 -0.0642 0.2071 0.010 Uiso 1 1 calc R
C58 C 0.5221(4) -0.06282(12) 0.1800(3) 0.0061(8) Uiso 1 1 d .
H58A H 0.4532 -0.0445 0.1895 0.009 Uiso 1 1 calc R
H58B H 0.5335 -0.0648 0.1216 0.009 Uiso 1 1 calc R
C59 C 0.4851(5) -0.10216(12) 0.2118(3) 0.0064(8) Uiso 1 1 d .
H59A H 0.4754 -0.1006 0.2704 0.010 Uiso 1 1 calc R
H59B H 0.5522 -0.1209 0.2006 0.010 Uiso 1 1 calc R
C60 C 0.3624(5) -0.11676(12) 0.1740(3) 0.0058(8) Uiso 1 1 d .
H60 H 0.2966 -0.0974 0.1872 0.009 Uiso 1 1 calc R
C61 C 0.3725(4) -0.11778(12) 0.0828(2) 0.0031(8) Uiso 1 1 d .
C62 C 0.4575(4) -0.14165(12) 0.0427(2) 0.0048(8) Uiso 1 1 d .
O62 O 0.5308(4) -0.16540(10) 0.0870(2) 0.0136(7) Uiso 1 1 d .
H62 H 0.5985 -0.1543 0.0974 0.020 Uiso 1 1 calc R
C63 C 0.4656(5) -0.14115(12) -0.0402(3) 0.0063(8) Uiso 1 1 d .
H63 H 0.5249 -0.1571 -0.0661 0.009 Uiso 1 1 calc R
C64 C 0.3875(4) -0.11747(11) -0.0851(2) 0.0027(8) Uiso 1 1 d .
C65 C 0.3046(4) -0.09338(12) -0.0481(2) 0.0033(8) Uiso 1 1 d .
H65 H 0.2522 -0.0769 -0.0788 0.005 Uiso 1 1 calc R
C66 C 0.2980(4) -0.09342(12) 0.0359(2) 0.0046(8) Uiso 1 1 d .
O66 O 0.2173(4) -0.06854(10) 0.0728(2) 0.0129(7) Uiso 1 1 d .
H66 H 0.1513 -0.0803 0.0839 0.019 Uiso 1 1 calc R
C67 C 0.9429(5) 0.07106(13) -0.2073(3) 0.0096(9) Uiso 1 1 d .
H67A H 0.9360 0.0707 -0.2663 0.014 Uiso 1 1 calc R
H67B H 1.0118 0.0535 -0.1920 0.014 Uiso 1 1 calc R
C68 C 0.9771(6) 0.11204(15) -0.1809(3) 0.0188(11) Uiso 1 1 d .
H68A H 0.9045 0.1291 -0.1899 0.028 Uiso 1 1 calc R
H68B H 0.9953 0.1118 -0.1229 0.028 Uiso 1 1 calc R
C69 C 1.0872(7) 0.12853(19) -0.2239(4) 0.0311(14) Uiso 1 1 d .
H69A H 1.0720 0.1266 -0.2821 0.047 Uiso 1 1 calc R
H69B H 1.1614 0.1127 -0.2110 0.047 Uiso 1 1 calc R
C70 C 1.1143(11) 0.1701(3) -0.2031(6) 0.061(2) Uiso 1 1 d .
H701 H 1.1401 0.1719 -0.1470 0.091 Uiso 1 1 calc R
H702 H 1.0393 0.1857 -0.2118 0.091 Uiso 1 1 calc R
H703 H 1.1813 0.1798 -0.2371 0.091 Uiso 1 1 calc R
C71 C 0.3209(5) -0.15564(13) 0.2089(3) 0.0079(9) Uiso 1 1 d .
H71A H 0.3836 -0.1756 0.1959 0.012 Uiso 1 1 calc R
H71B H 0.3174 -0.1534 0.2677 0.012 Uiso 1 1 calc R
C72 C 0.1944(5) -0.16878(14) 0.1777(3) 0.0137(10) Uiso 1 1 d .
H72A H 0.2001 -0.1730 0.1195 0.021 Uiso 1 1 calc R
H72B H 0.1334 -0.1478 0.1866 0.021 Uiso 1 1 calc R
C73 C 0.1457(6) -0.20600(18) 0.2170(4) 0.0257(13) Uiso 1 1 d .
H731 H 0.1418 -0.2037 0.2764 0.039 Uiso 1 1 calc R
C74A C 0.2182(14) -0.2399(4) 0.1916(8) 0.034(3) Uiso 0.50 1 d P
H741 H 0.2190 -0.2412 0.1332 0.050 Uiso 0.50 1 calc PR
H742 H 0.1801 -0.2635 0.2128 0.050 Uiso 0.50 1 calc PR
H743 H 0.3036 -0.2377 0.2119 0.050 Uiso 0.50 1 calc PR
C74B C 0.028(2) -0.2186(6) 0.1826(13) 0.063(5) Uiso 0.50 1 d P
H744 H 0.0395 -0.2242 0.1258 0.095 Uiso 0.50 1 calc PR
H745 H -0.0339 -0.1982 0.1887 0.095 Uiso 0.50 1 calc PR
H746 H 0.0003 -0.2420 0.2100 0.095 Uiso 0.50 1 calc PR
O41A O 0.3838(3) -0.16023(8) -0.19839(16) 0.0010(5) Uiso 1 1 d .
C41A C 0.2671(4) -0.17197(12) -0.2275(2) 0.0040(8) Uiso 1 1 d .
H41C H 0.2490 -0.1574 -0.2778 0.006 Uiso 1 1 calc R
C42A C 0.2779(4) -0.21493(12) -0.2478(2) 0.0051(8) Uiso 1 1 d .
H42C H 0.3587 -0.2190 -0.2759 0.008 Uiso 1 1 calc R
O42A O 0.1799(3) -0.22637(9) -0.30082(18) 0.0075(6) Uiso 1 1 d .
H42E H 0.1112 -0.2197 -0.2817 0.011 Uiso 1 1 calc R
C43A C 0.2802(5) -0.23926(12) -0.1714(3) 0.0068(8) Uiso 1 1 d .
H43C H 0.3597 -0.2331 -0.1426 0.010 Uiso 1 1 calc R
O43A O 0.2827(4) -0.27954(10) -0.1900(2) 0.0117(7) Uiso 1 1 d .
H43E H 0.2542 -0.2830 -0.2363 0.018 Uiso 1 1 calc R
C44A C 0.8248(5) 0.27012(13) 0.1153(3) 0.0082(9) Uiso 1 1 d .
H44C H 0.8110 0.2562 0.0638 0.012 Uiso 1 1 calc R
O44A O 0.9436(3) 0.25997(10) 0.14680(19) 0.0100(7) Uiso 1 1 d .
H44E H 0.9349 0.2439 0.1840 0.015 Uiso 1 1 calc R
C45A C 0.1749(5) -0.18662(12) -0.0997(3) 0.0074(9) Uiso 1 1 d .
H45C H 0.1019 -0.1799 -0.0668 0.011 Uiso 1 1 calc R
H45D H 0.2508 -0.1795 -0.0693 0.011 Uiso 1 1 calc R
O45A O 0.1704(3) -0.16477(9) -0.17341(18) 0.0063(6) Uiso 1 1 d .
O41B O 0.9129(3) 0.07139(8) 0.21137(17) 0.0037(6) Uiso 1 1 d .
C41B C 0.8805(4) 0.10508(12) 0.2520(2) 0.0039(8) Uiso 1 1 d .
H41D H 0.8101 0.0992 0.2887 0.006 Uiso 1 1 calc R
C42B C 0.9941(4) 0.11735(12) 0.3020(2) 0.0046(8) Uiso 1 1 d .
H42D H 1.0218 0.0949 0.3352 0.007 Uiso 1 1 calc R
O42B O 0.9564(3) 0.14813(9) 0.35402(19) 0.0083(6) Uiso 1 1 d .
H42F H 0.9696 0.1417 0.4016 0.012 Uiso 1 1 calc R
C43B C 1.0985(5) 0.12890(13) 0.2479(3) 0.0081(9) Uiso 1 1 d .
H43D H 1.1253 0.1057 0.2169 0.012 Uiso 1 1 calc R
O43B O 1.2013(4) 0.14298(10) 0.2921(2) 0.0139(7) Uiso 1 1 d .
H43F H 1.1782 0.1492 0.3380 0.021 Uiso 1 1 calc R
C44B C 1.0558(5) 0.16014(13) 0.1893(3) 0.0090(9) Uiso 1 1 d .
H44D H 1.1232 0.1651 0.1499 0.014 Uiso 1 1 calc R
O44B O 1.0278(3) 0.19533(9) 0.23111(19) 0.0098(7) Uiso 1 1 d .
H44F H 1.0827 0.1994 0.2660 0.015 Uiso 1 1 calc R
C45B C 0.9391(5) 0.14688(14) 0.1453(3) 0.0109(9) Uiso 1 1 d .
H45C H 0.9076 0.1682 0.1114 0.016 Uiso 1 1 calc R
H45D H 0.9600 0.1249 0.1101 0.016 Uiso 1 1 calc R
O45B O 0.8441(3) 0.13532(9) 0.19959(18) 0.0068(6) Uiso 1 1 d .
O81 O 0.9126(4) 0.64502(10) 0.4946(2) 0.0171(8) Uani 1 1 d U
C81A C 0.8717(6) 0.68284(16) 0.4726(4) 0.0236(12) Uani 1 1 d U
O81B O 0.7628(8) 0.6953(2) 0.5228(4) 0.0163(15) Uiso 0.50 1 d P
O81C O 0.9786(8) 0.7110(2) 0.4755(5) 0.0201(16) Uiso 0.50 1 d P
O82 O 1.2046(4) 0.49679(10) 0.4940(2) 0.0191(8) Uani 1 1 d U
C82A C 1.1008(5) 0.51853(16) 0.4622(3) 0.0168(11) Uani 1 1 d U
O82B O 0.9869(6) 0.50519(17) 0.5045(3) 0.0032(11) Uiso 0.50 1 d P
O82C O 1.1282(8) 0.5613(2) 0.4742(4) 0.0187(16) Uiso 0.50 1 d P
O83 O 1.2191(4) 0.00427(10) -0.0031(2) 0.0163(8) Uani 1 1 d U
C83A C 1.3226(5) 0.01968(15) -0.0448(3) 0.0157(10) Uani 1 1 d U
O83B O 1.4433(6) 0.01163(17) 0.0012(4) 0.0050(12) Uiso 0.50 1 d P
O83C O 1.3019(7) 0.06254(19) -0.0577(4) 0.0123(14) Uiso 0.50 1 d P
O84 O -0.0179(4) -0.06510(10) 0.0056(2) 0.0158(8) Uani 1 1 d U
C84A C -0.1243(5) -0.08183(15) 0.0422(3) 0.0155(10) Uani 1 1 d U
O84B O -0.2418(6) -0.07083(17) -0.0050(3) 0.0047(12) Uiso 0.50 1 d P
O84C O -0.1075(8) -0.1252(2) 0.0465(4) 0.0178(15) Uiso 0.50 1 d P
O85 O 0.4497(4) 0.42852(11) 0.5032(2) 0.0192(8) Uani 1 1 d U
C85A C 0.5556(5) 0.41183(14) 0.5436(3) 0.0138(10) Uani 1 1 d U
O85B O 0.6720(6) 0.42304(16) 0.4985(3) 0.0014(11) Uiso 0.50 1 d P
O85C O 0.5374(7) 0.3690(2) 0.5509(4) 0.0135(14) Uiso 0.50 1 d P
O86 O 0.7759(4) 0.27957(12) 0.4668(2) 0.0236(9) Uani 1 1 d U
C86A C 0.6880(5) 0.25161(13) 0.4958(3) 0.0121(10) Uani 1 1 d U
O86B O 0.5618(6) 0.25815(17) 0.4588(3) 0.0028(11) Uiso 0.50 1 d P
O86C O 0.6872(6) 0.25587(17) 0.5865(3) 0.0047(12) Uiso 0.50 1 d P
O87 O 0.5290(5) 0.14827(15) 0.0125(3) 0.0392(12) Uani 1 1 d U
C87A C 0.545(2) 0.1855(6) -0.0226(12) 0.125(6) Uani 1 1 d U
C87B C 0.5016(17) 0.1830(5) -0.1106(10) 0.044(4) Uiso 0.50 1 d P
C87C C 0.704(2) 0.1877(7) -0.0271(15) 0.073(6) Uiso 0.50 1 d P
O88 O 1.3394(6) 0.28051(17) -0.0014(3) 0.0479(14) Uani 1 1 d U
C88A C 1.2631(13) 0.2520(4) -0.0437(7) 0.078(3) Uani 1 1 d U
C88B C 1.2370(15) 0.2164(4) 0.0118(8) 0.034(3) Uiso 0.50 1 d P
C88C C 1.1523(16) 0.2694(4) -0.0759(9) 0.038(3) Uiso 0.50 1 d P

loop_
_atom_site_aniso_label
_atom_site_aniso_U_11
_atom_site_aniso_U_22
_atom_site_aniso_U_33
_atom_site_aniso_U_23
_atom_site_aniso_U_13
_atom_site_aniso_U_12
O81 0.018(2) 0.0109(15) 0.0221(17) 0.0014(13) -0.0108(15) -0.0054(14)
C81A 0.024(3) 0.018(2) 0.029(3) 0.011(2) -0.002(2) 0.003(2)
O82 0.015(2) 0.0117(16) 0.0307(19) 0.0077(14) -0.0027(16) -0.0005(14)
C82A 0.014(3) 0.023(2) 0.014(2) 0.0012(18) -0.0005(19) 0.0044(19)
O83 0.0104(19) 0.0173(16) 0.0211(17) 0.0127(14) -0.0078(15) 0.0005(13)
C83A 0.014(3) 0.021(2) 0.012(2) 0.0017(17) -0.0010(19) -0.0003(19)
O84 0.0084(19) 0.0147(16) 0.0242(17) 0.0053(13) -0.0077(15) 0.0016(13)
C84A 0.014(3) 0.022(2) 0.0101(19) 0.0003(17) 0.0021(19) -0.0004(19)
O85 0.015(2) 0.0147(16) 0.0275(18) 0.0069(14) 0.0020(16) 0.0032(14)
C85A 0.018(3) 0.015(2) 0.0078(19) -0.0010(16) -0.0053(18) -0.0012(18)
O86 0.029(2) 0.0269(19) 0.0149(16) -0.0049(14) -0.0002(16) -0.0266(17)
C86A 0.011(3) 0.0092(19) 0.016(2) -0.0011(16) 0.0034(19) -0.0077(17)
O87 0.051(3) 0.041(2) 0.025(2) 0.0018(18) -0.002(2) 0.029(2)
C87A 0.135(7) 0.122(7) 0.117(7) 0.008(5) -0.012(5) 0.008(5)
O88 0.055(3) 0.049(3) 0.039(2) -0.011(2) 0.022(2) -0.029(2)
C88A 0.083(5) 0.079(5) 0.074(5) -0.004(4) 0.010(4) -0.015(4)

loop_
_atom_type_symbol
_atom_type_description
_atom_type_scat_dispersion_real
_atom_type_scat_dispersion_imag
_atom_type_scat_source
C C 0.0033 0.0016 'International Tables Vol C Tables 4.2.6.8 and 6.1.1.4'
H H 0.0000 0.0000 'International Tables Vol C Tables 4.2.6.8 and 6.1.1.4'
O O 0.0106 0.0060 'International Tables Vol C Tables 4.2.6.8 and 6.1.1.4'

loop_
_geom_angle_atom_site_label_1
_geom_angle_atom_site_label_2
_geom_angle_atom_site_label_3
_geom_angle
_geom_angle_site_symmetry_1
_geom_angle_site_symmetry_3
O1A C1 C24 108.5(3) . .
O1A C1 C2 110.5(3) . .
C24 C1 C2 115.3(3) . .
O1A C1 H1 107.4 . .
C24 C1 H1 107.4 . .
C2 C1 H1 107.4 . .
C3 C2 C2M 112.6(4) . .
C3 C2 C1 108.4(4) . .
C2M C2 C1 110.0(3) . .
C3 C2 H2 108.6 . .
C2M C2 H2 108.6 . .
C1 C2 H2 108.6 . .
C2 C2M H2M1 109.5 . .
C2 C2M H2M2 109.5 . .
H2M1 C2M H2M2 109.5 . .
C2 C2M H2M3 109.5 . .
H2M1 C2M H2M3 109.5 . .
H2M2 C2M H2M3 109.5 . .
C4 C3 C2 115.3(4) . .
C4 C3 H3A 108.4 . .
C2 C3 H3A 108.4 . .
C4 C3 H3B 108.4 . .
C2 C3 H3B 108.4 . .
H3A C3 H3B 107.5 . .
C5 C4 C3 111.9(4) . .
C5 C4 H4A 109.2 . .
C3 C4 H4A 109.2 . .
C5 C4 H4B 109.2 . .
C3 C4 H4B 109.2 . .
H4A C4 H4B 107.9 . .
C4 C5 C6 114.7(4) . .
C4 C5 H5A 108.6 . .
C6 C5 H5A 108.6 . .
C4 C5 H5B 108.6 . .
C6 C5 H5B 108.6 . .
H5A C5 H5B 107.6 . .
C7 C6 C5 112.2(4) . .
C7 C6 H6A 109.2 . .
C5 C6 H6A 109.2 . .
C7 C6 H6B 109.2 . .
C5 C6 H6B 109.2 . .
H6A C6 H6B 107.9 . .
C8 C7 C6 111.6(4) . .
C8 C7 C27 112.4(3) . .
C6 C7 C27 112.6(4) . .
C8 C7 H7 106.6 . .
C6 C7 H7 106.6 . .
C27 C7 H7 106.6 . .
C13 C8 C9 116.7(4) . .
C13 C8 C7 120.6(4) . .
C9 C8 C7 122.6(4) . .
O9 C9 C10 120.7(4) . .
O9 C9 C8 117.8(4) . .
C10 C9 C8 121.4(4) . .
C9 O9 H91 109.5 . .
C11 C10 C9 119.7(4) . .
C11 C10 H10 120.2 . .
C9 C10 H10 120.2 . .
C10 C11 C12 120.7(4) . .
C10 C11 C14 119.3(4) . .
C12 C11 C14 119.9(4) . .
C11 C12 C13 118.9(4) . .
C11 C12 H12 120.5 . .
C13 C12 H12 120.5 . .
O13 C13 C12 119.3(4) . .
O13 C13 C8 118.2(4) . .
C12 C13 C8 122.5(4) . .
C13 O13 H131 109.5 . .
O1B C14 C11 108.8(3) . .
O1B C14 C15 108.5(3) . .
C11 C14 C15 114.2(4) . .
O1B C14 H14 108.4 . .
C11 C14 H14 108.4 . .
C15 C14 H14 108.4 . .
C16 C15 C15M 111.4(3) . .
C16 C15 C14 110.5(3) . .
C15M C15 C14 110.3(4) . .
C16 C15 H15 108.2 . .
C15M C15 H15 108.2 . .
C14 C15 H15 108.2 . .
C15 C15M H151 109.5 . .
C15 C15M H152 109.5 . .
H151 C15M H152 109.5 . .
C15 C15M H153 109.5 . .
H151 C15M H153 109.5 . .
H152 C15M H153 109.5 . .
C17 C16 C15 114.2(3) . .
C17 C16 H16A 108.7 . .
C15 C16 H16A 108.7 . .
C17 C16 H16B 108.7 . .
C15 C16 H16B 108.7 . .
H16A C16 H16B 107.6 . .
C18 C17 C16 112.9(3) . .
C18 C17 H17A 109.0 . .
C16 C17 H17A 109.0 . .
C18 C17 H17B 109.0 . .
C16 C17 H17B 109.0 . .
H17A C17 H17B 107.8 . .
C19 C18 C17 112.2(3) . .
C19 C18 H18A 109.2 . .
C17 C18 H18A 109.2 . .
C19 C18 H18B 109.2 . .
C17 C18 H18B 109.2 . .
H18A C18 H18B 107.9 . .
C18 C19 C20 113.9(3) . .
C18 C19 H19A 108.8 . .
C20 C19 H19A 108.8 . .
C18 C19 H19B 108.8 . .
C20 C19 H19B 108.8 . .
H19A C19 H19B 107.7 . .
C21 C20 C19 113.2(3) . .
C21 C20 C31 112.1(4) . .
C19 C20 C31 111.2(3) . .
C21 C20 H20 106.6 . .
C19 C20 H20 106.6 . .
C31 C20 H20 106.6 . .
C26 C21 C22 116.6(4) . .
C26 C21 C20 119.9(4) . .
C22 C21 C20 123.4(4) . .
O22 C22 C23 119.1(4) . .
O22 C22 C21 118.8(4) . .
C23 C22 C21 122.0(4) . .
C22 O22 H221 109.5 . .
C24 C23 C22 119.8(4) . .
C24 C23 H23 120.1 . .
C22 C23 H23 120.1 . .
C23 C24 C25 119.2(4) . .
C23 C24 C1 121.3(4) . .
C25 C24 C1 119.5(4) . .
C24 C25 C26 120.9(4) . .
C24 C25 H25 119.6 . .
C26 C25 H25 119.6 . .
O26 C26 C25 120.2(4) . .
O26 C26 C21 118.3(4) . .
C25 C26 C21 121.5(4) . .
C26 O26 H261 109.5 . .
C28 C27 C7 113.2(4) . .
C28 C27 H27A 108.9 . .
C7 C27 H27A 108.9 . .
C28 C27 H27B 108.9 . .
C7 C27 H27B 108.9 . .
H27A C27 H27B 107.8 . .
C27 C28 C29 115.0(4) . .
C27 C28 H28A 108.5 . .
C29 C28 H28A 108.5 . .
C27 C28 H28B 108.5 . .
C29 C28 H28B 108.5 . .
H28A C28 H28B 107.5 . .
C30 C29 C28 113.4(5) . .
C30 C29 H29A 108.9 . .
C28 C29 H29A 108.9 . .
C30 C29 H29B 108.9 . .
C28 C29 H29B 108.9 . .
H29A C29 H29B 107.7 . .
C29 C30 H301 109.5 . .
C29 C30 H302 109.5 . .
H301 C30 H302 109.5 . .
C29 C30 H303 109.5 . .
H301 C30 H303 109.5 . .
H302 C30 H303 109.5 . .
C32 C31 C20 114.4(4) . .
C32 C31 H31A 108.7 . .
C20 C31 H31A 108.7 . .
C32 C31 H31B 108.7 . .
C20 C31 H31B 108.7 . .
H31A C31 H31B 107.6 . .
C31 C32 C33 113.3(4) . .
C31 C32 H32A 108.9 . .
C33 C32 H32A 108.9 . .
C31 C32 H32B 108.9 . .
C33 C32 H32B 108.9 . .
H32A C32 H32B 107.7 . .
C34 C33 C32 112.2(5) . .
C34 C33 H33A 109.2 . .
C32 C33 H33A 109.2 . .
C34 C33 H33B 109.2 . .
C32 C33 H33B 109.2 . .
H33A C33 H33B 107.9 . .
C33 C34 H341 109.5 . .
C33 C34 H342 109.5 . .
H341 C34 H342 109.5 . .
C33 C34 H343 109.5 . .
H341 C34 H343 109.5 . .
H342 C34 H343 109.5 . .
C1A O1A C1 111.9(3) . .
O1A C1A O5A 111.4(3) . .
O1A C1A C2A 109.2(4) . .
O5A C1A C2A 110.7(3) . .
O1A C1A H1A 108.5 . .
O5A C1A H1A 108.5 . .
C2A C1A H1A 108.5 . .
O2A C2A C1A 110.5(4) . .
O2A C2A C3A 113.4(4) . .
C1A C2A C3A 110.7(4) . .
O2A C2A H2A 107.3 . .
C1A C2A H2A 107.3 . .
C3A C2A H2A 107.3 . .
C2A O2A H2C 109.5 . .
O3A C3A C4A 110.5(4) . .
O3A C3A C2A 110.2(4) . .
C4A C3A C2A 112.4(4) . .
O3A C3A H3A 107.9 . .
C4A C3A H3A 107.9 . .
C2A C3A H3A 107.9 . .
C3A O3A H3C 109.5 . .
O4A C4A C5A 110.0(4) . .
O4A C4A C3A 111.6(4) . .
C5A C4A C3A 109.5(4) . .
O4A C4A H4A 108.6 . .
C5A C4A H4A 108.6 . .
C3A C4A H4A 108.6 . .
C4A O4A H4C 109.5 . .
O5A C5A C4A 111.9(4) . .
O5A C5A H5A 109.2 . .
C4A C5A H5A 109.2 . .
O5A C5A H5B 109.2 . .
C4A C5A H5B 109.2 . .
H5A C5A H5B 107.9 . .
C1A O5A C5A 113.5(4) . .
C1B O1B C14 114.9(3) . .
O5B C1B O1B 112.6(3) . .
O5B C1B C2B 112.7(3) . .
O1B C1B C2B 107.2(3) . .
O5B C1B H1C 108.0 . .
O1B C1B H1C 108.0 . .
C2B C1B H1C 108.0 . .
O2B C2B C3B 113.3(4) . .
O2B C2B C1B 108.5(3) . .
C3B C2B C1B 110.8(3) . .
O2B C2B H2C 108.0 . .
C3B C2B H2C 108.0 . .
C1B C2B H2C 108.0 . .
C2B O2B H2D 109.5 . .
O3B C3B C2B 110.5(3) . .
O3B C3B C4B 112.4(4) . .
C2B C3B C4B 112.9(4) . .
O3B C3B H3C 106.9 . .
C2B C3B H3C 106.9 . .
C4B C3B H3C 106.9 . .
C3B O3B H3D 109.5 . .
O4B C4B C5B 113.2(4) . .
O4B C4B C3B 108.2(4) . .
C5B C4B C3B 109.0(4) . .
O4B C4B H4C 108.8 . .
C5B C4B H4C 108.8 . .
C3B C4B H4C 108.8 . .
C4B O4B H4D 109.5 . .
O5B C5B C4B 111.8(3) . .
O5B C5B H5C 109.3 . .
C4B C5B H5C 109.3 . .
O5B C5B H5D 109.3 . .
C4B C5B H5D 109.3 . .
H5C C5B H5D 107.9 . .
C1B O5B C5B 114.4(3) . .
O41A C41 C64 107.8(3) . .
O41A C41 C42 108.6(3) . .
C64 C41 C42 114.8(3) . .
O41A C41 H41 108.5 . .
C64 C41 H41 108.5 . .
C42 C41 H41 108.5 . .
C41 C42 C42M 110.4(3) . .
C41 C42 C43 110.2(3) . .
C42M C42 C43 111.6(3) . .
C41 C42 H42 108.2 . .
C42M C42 H42 108.2 . .
C43 C42 H42 108.2 . .
C42 C42M H421 109.5 . .
C42 C42M H422 109.5 . .
H421 C42M H422 109.5 . .
C42 C42M H423 109.5 . .
H421 C42M H423 109.5 . .
H422 C42M H423 109.5 . .
C44 C43 C42 113.6(4) . .
C44 C43 H43A 108.8 . .
C42 C43 H43A 108.8 . .
C44 C43 H43B 108.8 . .
C42 C43 H43B 108.8 . .
H43A C43 H43B 107.7 . .
C43 C44 C45 113.3(4) . .
C43 C44 H44A 108.9 . .
C45 C44 H44A 108.9 . .
C43 C44 H44B 108.9 . .
C45 C44 H44B 108.9 . .
H44A C44 H44B 107.7 . .
C46 C45 C44 113.7(4) . .
C46 C45 H45A 108.8 . .
C44 C45 H45A 108.8 . .
C46 C45 H45B 108.8 . .
C44 C45 H45B 108.8 . .
H45A C45 H45B 107.7 . .
C45 C46 C47 114.8(4) . .
C45 C46 H46A 108.6 . .
C47 C46 H46A 108.6 . .
C45 C46 H46B 108.6 . .
C47 C46 H46B 108.6 . .
H46A C46 H46B 107.5 . .
C67 C47 C48 113.8(4) . .
C67 C47 C46 110.7(4) . .
C48 C47 C46 112.9(3) . .
C67 C47 H47 106.3 . .
C48 C47 H47 106.3 . .
C46 C47 H47 106.3 . .
C49 C48 C53 116.3(4) . .
C49 C48 C47 120.7(4) . .
C53 C48 C47 122.9(4) . .
O49 C49 C48 117.9(4) . .
O49 C49 C50 119.7(5) . .
C48 C49 C50 122.3(4) . .
C49 O49 H491 109.5 . .
C51 C50 C49 120.1(5) . .
C51 C50 H50 119.9 . .
C49 C50 H50 119.9 . .
C50 C51 C52 119.4(4) . .
C50 C51 C54 118.7(4) . .
C52 C51 C54 121.9(4) . .
C51 C52 C53 120.0(4) . .
C51 C52 H52 120.0 . .
C53 C52 H52 120.0 . .
O53 C53 C52 119.0(4) . .
O53 C53 C48 119.0(4) . .
C52 C53 C48 121.8(4) . .
C53 O53 H53 109.5 . .
O41B C54 C51 109.0(3) . .
O41B C54 C55 109.3(3) . .
C51 C54 C55 114.9(3) . .
O41B C54 H54 107.8 . .
C51 C54 H54 107.8 . .
C55 C54 H54 107.8 . .
C56 C55 C54 108.3(3) . .
C56 C55 C55M 111.2(4) . .
C54 C55 C55M 110.2(3) . .
C56 C55 H55 109.0 . .
C54 C55 H55 109.0 . .
C55M C55 H55 109.0 . .
C55 C55M H551 109.5 . .
C55 C55M H552 109.5 . .
H551 C55M H552 109.5 . .
C55 C55M H553 109.5 . .
H551 C55M H553 109.5 . .
H552 C55M H553 109.5 . .
C55 C56 C57 115.3(3) . .
C55 C56 H56A 108.5 . .
C57 C56 H56A 108.5 . .
C55 C56 H56B 108.5 . .
C57 C56 H56B 108.5 . .
H56A C56 H56B 107.5 . .
C56 C57 C58 111.2(3) . .
C56 C57 H57A 109.4 . .
C58 C57 H57A 109.4 . .
C56 C57 H57B 109.4 . .
C58 C57 H57B 109.4 . .
H57A C57 H57B 108.0 . .
C59 C58 C57 114.3(4) . .
C59 C58 H58A 108.7 . .
C57 C58 H58A 108.7 . .
C59 C58 H58B 108.7 . .
C57 C58 H58B 108.7 . .
H58A C58 H58B 107.6 . .
C58 C59 C60 112.1(4) . .
C58 C59 H59A 109.2 . .
C60 C59 H59A 109.2 . .
C58 C59 H59B 109.2 . .
C60 C59 H59B 109.2 . .
H59A C59 H59B 107.9 . .
C61 C60 C71 112.5(3) . .
C61 C60 C59 110.4(4) . .
C71 C60 C59 112.4(3) . .
C61 C60 H60 107.1 . .
C71 C60 H60 107.1 . .
C59 C60 H60 107.1 . .
C66 C61 C62 117.1(4) . .
C66 C61 C60 120.0(4) . .
C62 C61 C60 122.8(4) . .
O62 C62 C63 120.9(4) . .
O62 C62 C61 118.1(4) . .
C63 C62 C61 121.1(4) . .
C62 O62 H62 109.5 . .
C64 C63 C62 120.3(4) . .
C64 C63 H63 119.8 . .
C62 C63 H63 119.8 . .
C65 C64 C63 120.3(4) . .
C65 C64 C41 120.6(4) . .
C63 C64 C41 119.0(4) . .
C64 C65 C66 119.2(4) . .
C64 C65 H65 120.4 . .
C66 C65 H65 120.4 . .
O66 C66 C61 119.1(4) . .
O66 C66 C65 119.0(4) . .
C61 C66 C65 121.9(4) . .
C66 O66 H66 109.5 . .
C47 C67 C68 115.4(4) . .
C47 C67 H67A 108.4 . .
C68 C67 H67A 108.4 . .
C47 C67 H67B 108.4 . .
C68 C67 H67B 108.4 . .
H67A C67 H67B 107.5 . .
C69 C68 C67 113.6(5) . .
C69 C68 H68A 108.8 . .
C67 C68 H68A 108.8 . .
C69 C68 H68B 108.8 . .
C67 C68 H68B 108.8 . .
H68A C68 H68B 107.7 . .
C68 C69 C70 113.8(7) . .
C68 C69 H69A 108.8 . .
C70 C69 H69A 108.8 . .
C68 C69 H69B 108.8 . .
C70 C69 H69B 108.8 . .
H69A C69 H69B 107.7 . .
C69 C70 H701 109.5 . .
C69 C70 H702 109.5 . .
H701 C70 H702 109.5 . .
C69 C70 H703 109.5 . .
H701 C70 H703 109.5 . .
H702 C70 H703 109.5 . .
C72 C71 C60 113.1(4) . .
C72 C71 H71A 109.0 . .
C60 C71 H71A 109.0 . .
C72 C71 H71B 109.0 . .
C60 C71 H71B 109.0 . .
H71A C71 H71B 107.8 . .
C71 C72 C73 114.2(4) . .
C71 C72 H72A 108.7 . .
C73 C72 H72A 108.7 . .
C71 C72 H72B 108.7 . .
C73 C72 H72B 108.7 . .
H72A C72 H72B 107.6 . .
C74B C73 C74A 96.0(11) . .
C74B C73 C72 112.4(10) . .
C74A C73 C72 111.1(8) . .
C74B C73 H731 112.1 . .
C74A C73 H731 112.1 . .
C72 C73 H731 112.1 . .
C73 C74A H741 109.5 . .
C73 C74A H742 109.5 . .
H741 C74A H742 109.5 . .
C73 C74A H743 109.5 . .
H741 C74A H743 109.5 . .
H742 C74A H743 109.5 . .
C73 C74B H744 109.5 . .
C73 C74B H745 109.5 . .
H744 C74B H745 109.5 . .
C73 C74B H746 109.5 . .
H744 C74B H746 109.5 . .
H745 C74B H746 109.5 . .
C41A O41A C41 115.2(3) . .
O41A C41A O45A 112.9(3) . .
O41A C41A C42A 106.8(3) . .
O45A C41A C42A 111.9(4) . .
O41A C41A H41C 108.3 . .
O45A C41A H41C 108.3 . .
C42A C41A H41C 108.3 . .
O42A C42A C41A 110.5(3) . .
O42A C42A C43A 112.0(4) . .
C41A C42A C43A 110.3(3) . .
O42A C42A H42C 107.9 . .
C41A C42A H42C 107.9 . .
C43A C42A H42C 107.9 . .
C42A O42A H42E 109.5 . .
O43A C43A C44A 111.1(4) . 2_645
O43A C43A C42A 110.7(3) . .
C44A C43A C42A 113.3(4) 2_645 .
O43A C43A H43C 107.1 . .
C44A C43A H43C 107.1 2_645 .
C42A C43A H43C 107.1 . .
C43A O43A H43E 109.5 . .
O44A C44A C43A 112.9(4) . 2_655
O44A C44A C45A 107.7(4) . 2_655
C43A C44A C45A 108.7(4) 2_655 2_655
O44A C44A H44C 109.1 . .
C43A C44A H44C 109.1 2_655 .
C45A C44A H44C 109.1 2_655 .
C44A O44A H44E 109.5 . .
O45A C45A C44A 111.5(3) . 2_645
O45A C45A H45C 109.3 . .
C44A C45A H45C 109.3 2_645 .
O45A C45A H45D 109.3 . .
C44A C45A H45D 109.3 2_645 .
H45C C45A H45D 108.0 . .
C41A O45A C45A 115.9(3) . .
C41B O41B C54 111.7(3) . .
O41B C41B O45B 112.4(3) . .
O41B C41B C42B 107.2(4) . .
O45B C41B C42B 110.4(3) . .
O41B C41B H41D 108.9 . .
O45B C41B H41D 108.9 . .
C42B C41B H41D 108.9 . .
O42B C42B C43B 112.6(4) . .
O42B C42B C41B 108.0(4) . .
C43B C42B C41B 109.8(4) . .
O42B C42B H42D 108.8 . .
C43B C42B H42D 108.8 . .
C41B C42B H42D 108.8 . .
C42B O42B H42F 109.5 . .
O43B C43B C42B 111.1(4) . .
O43B C43B C44B 108.8(4) . .
C42B C43B C44B 110.7(4) . .
O43B C43B H43D 108.7 . .
C42B C43B H43D 108.7 . .
C44B C43B H43D 108.7 . .
C43B O43B H43F 109.5 . .
O44B C44B C45B 108.5(4) . .
O44B C44B C43B 110.4(4) . .
C45B C44B C43B 109.9(4) . .
O44B C44B H44D 109.3 . .
C45B C44B H44D 109.3 . .
C43B C44B H44D 109.3 . .
C44B O44B H44F 109.5 . .
O45B C45B C44B 111.5(4) . .
O45B C45B H45C 109.3 . .
C44B C45B H45C 109.3 . .
O45B C45B H45D 109.3 . .
C44B C45B H45D 109.3 . .
H45C C45B H45D 108.0 . .
C41B O45B C45B 113.9(3) . .
O81 C81A O81C 110.5(5) . .
O81 C81A O81B 110.8(5) . .
O81C C81A O81B 113.1(6) . .
O82 C82A O82B 107.3(4) . .
O82 C82A O82C 108.0(5) . .
O82B C82A O82C 113.4(5) . .
O83 C83A O83C 108.8(5) . .
O83 C83A O83B 110.4(4) . .
O83C C83A O83B 111.9(5) . .
O84 C84A O84C 109.1(5) . .
O84 C84A O84B 109.8(4) . .
O84C C84A O84B 111.6(5) . .
O85 C85A O85C 109.3(5) . .
O85 C85A O85B 108.4(4) . .
O85C C85A O85B 113.7(5) . .
O86 C86A O86B 110.6(4) . .
O86 C86A O86C 106.3(4) . .
O86B C86A O86C 112.5(5) . .
O87 C87A C87B 107.9(14) . .
O87 C87A C87C 100.3(14) . .
C87B C87A C87C 104.6(16) . .
C88C C88A O88 111.1(11) . .
C88C C88A C88B 113.6(12) . .
O88 C88A C88B 110.1(10) . .

loop_
_geom_bond_atom_site_label_1
_geom_bond_atom_site_label_2
_geom_bond_distance
_geom_bond_site_symmetry_2
C1 O1A 1.454(5) .
C1 C24 1.516(5) .
C1 C2 1.530(5) .
C1 H1 1.0000 .
C2 C3 1.527(6) .
C2 C2M 1.529(6) .
C2 H2 1.0000 .
C2M H2M1 0.9800 .
C2M H2M2 0.9800 .
C2M H2M3 0.9800 .
C3 C4 1.526(6) .
C3 H3A 0.9900 .
C3 H3B 0.9900 .
C4 C5 1.507(7) .
C4 H4A 0.9900 .
C4 H4B 0.9900 .
C5 C6 1.535(6) .
C5 H5A 0.9900 .
C5 H5B 0.9900 .
C6 C7 1.532(7) .
C6 H6A 0.9900 .
C6 H6B 0.9900 .
C7 C8 1.520(6) .
C7 C27 1.547(6) .
C7 H7 1.0000 .
C8 C13 1.406(6) .
C8 C9 1.407(6) .
C9 O9 1.353(6) .
C9 C10 1.407(6) .
O9 H91 0.8400 .
C10 C11 1.386(6) .
C10 H10 0.9500 .
C11 C12 1.391(6) .
C11 C14 1.515(5) .
C12 C13 1.398(6) .
C12 H12 0.9500 .
C13 O13 1.368(6) .
O13 H131 0.8400 .
C14 O1B 1.450(5) .
C14 C15 1.537(6) .
C14 H14 1.0000 .
C15 C16 1.530(5) .
C15 C15M 1.536(6) .
C15 H15 1.0000 .
C15M H151 0.9800 .
C15M H152 0.9800 .
C15M H153 0.9800 .
C16 C17 1.528(6) .
C16 H16A 0.9900 .
C16 H16B 0.9900 .
C17 C18 1.523(6) .
C17 H17A 0.9900 .
C17 H17B 0.9900 .
C18 C19 1.522(6) .
C18 H18A 0.9900 .
C18 H18B 0.9900 .
C19 C20 1.536(6) .
C19 H19A 0.9900 .
C19 H19B 0.9900 .
C20 C21 1.534(5) .
C20 C31 1.543(6) .
C20 H20 1.0000 .
C21 C26 1.394(6) .
C21 C22 1.406(6) .
C22 O22 1.380(6) .
C22 C23 1.397(6) .
O22 H221 0.8400 .
C23 C24 1.383(6) .
C23 H23 0.9500 .
C24 C25 1.383(6) .
C25 C26 1.392(6) .
C25 H25 0.9500 .
C26 O26 1.350(6) .
O26 H261 0.8400 .
C27 C28 1.500(7) .
C27 H27A 0.9900 .
C27 H27B 0.9900 .
C28 C29 1.529(7) .
C28 H28A 0.9900 .
C28 H28B 0.9900 .
C29 C30 1.506(10) .
C29 H29A 0.9900 .
C29 H29B 0.9900 .
C30 H301 0.9800 .
C30 H302 0.9800 .
C30 H303 0.9800 .
C31 C32 1.515(6) .
C31 H31A 0.9900 .
C31 H31B 0.9900 .
C32 C33 1.536(8) .
C32 H32A 0.9900 .
C32 H32B 0.9900 .
C33 C34 1.517(9) .
C33 H33A 0.9900 .
C33 H33B 0.9900 .
C34 H341 0.9800 .
C34 H342 0.9800 .
C34 H343 0.9800 .
O1A C1A 1.399(5) .
C1A O5A 1.429(5) .
C1A C2A 1.504(7) .
C1A H1A 1.0000 .
C2A O2A 1.408(5) .
C2A C3A 1.537(6) .
C2A H2A 1.0000 .
O2A H2C 0.8400 .
C3A O3A 1.419(7) .
C3A C4A 1.526(6) .
C3A H3A 1.0000 .
O3A H3C 0.8400 .
C4A O4A 1.429(6) .
C4A C5A 1.509(7) .
C4A H4A 1.0000 .
O4A H4C 0.8400 .
C5A O5A 1.437(5) .
C5A H5A 0.9900 .
C5A H5B 0.9900 .
O1B C1B 1.412(6) .
C1B O5B 1.406(5) .
C1B C2B 1.534(5) .
C1B H1C 1.0000 .
C2B O2B 1.427(6) .
C2B C3B 1.529(6) .
C2B H2C 1.0000 .
O2B H2D 0.8400 .
C3B O3B 1.411(5) .
C3B C4B 1.534(6) .
C3B H3C 1.0000 .
O3B H3D 0.8400 .
C4B O4B 1.421(6) .
C4B C5B 1.514(6) .
C4B H4C 1.0000 .
O4B H4D 0.8400 .
C5B O5B 1.438(5) .
C5B H5C 0.9900 .
C5B H5D 0.9900 .
C41 O41A 1.459(5) .
C41 C64 1.520(5) .
C41 C42 1.523(6) .
C41 H41 1.0000 .
C42 C42M 1.536(5) .
C42 C43 1.543(5) .
C42 H42 1.0000 .
C42M H421 0.9800 .
C42M H422 0.9800 .
C42M H423 0.9800 .
C43 C44 1.515(6) .
C43 H43A 0.9900 .
C43 H43B 0.9900 .
C44 C45 1.524(6) .
C44 H44A 0.9900 .
C44 H44B 0.9900 .
C45 C46 1.514(7) .
C45 H45A 0.9900 .
C45 H45B 0.9900 .
C46 C47 1.538(6) .
C46 H46A 0.9900 .
C46 H46B 0.9900 .
C47 C67 1.526(7) .
C47 C48 1.527(5) .
C47 H47 1.0000 .
C48 C49 1.383(7) .
C48 C53 1.409(6) .
C49 O49 1.366(6) .
C49 C50 1.403(6) .
O49 H491 0.8400 .
C50 C51 1.374(6) .
C50 H50 0.9500 .
C51 C52 1.386(7) .
C51 C54 1.518(5) .
C52 C53 1.397(6) .
C52 H52 0.9500 .
C53 O53 1.378(6) .
O53 H53 0.8400 .
C54 O41B 1.466(5) .
C54 C55 1.533(5) .
C54 H54 1.0000 .
C55 C56 1.526(6) .
C55 C55M 1.543(5) .
C55 H55 1.0000 .
C55M H551 0.9800 .
C55M H552 0.9800 .
C55M H553 0.9800 .
C56 C57 1.527(6) .
C56 H56A 0.9900 .
C56 H56B 0.9900 .
C57 C58 1.529(6) .
C57 H57A 0.9900 .
C57 H57B 0.9900 .
C58 C59 1.516(6) .
C58 H58A 0.9900 .
C58 H58B 0.9900 .
C59 C60 1.544(6) .
C59 H59A 0.9900 .
C59 H59B 0.9900 .
C60 C61 1.533(6) .
C60 C71 1.535(6) .
C60 H60 1.0000 .
C61 C66 1.400(6) .
C61 C62 1.407(6) .
C62 O62 1.356(5) .
C62 C63 1.392(6) .
O62 H62 0.8400 .
C63 C64 1.391(6) .
C63 H63 0.9500 .
C64 C65 1.372(6) .
C65 C66 1.411(6) .
C65 H65 0.9500 .
C66 O66 1.373(6) .
O66 H66 0.8400 .
C67 C68 1.530(7) .
C67 H67A 0.9900 .
C67 H67B 0.9900 .
C68 C69 1.504(9) .
C68 H68A 0.9900 .
C68 H68B 0.9900 .
C69 C70 1.507(12) .
C69 H69A 0.9900 .
C69 H69B 0.9900 .
C70 H701 0.9800 .
C70 H702 0.9800 .
C70 H703 0.9800 .
C71 C72 1.522(7) .
C71 H71A 0.9900 .
C71 H71B 0.9900 .
C72 C73 1.540(8) .
C72 H72A 0.9900 .
C72 H72B 0.9900 .
C73 C74B 1.45(2) .
C73 C74A 1.474(15) .
C73 H731 1.0000 .
C74A H741 0.9800 .
C74A H742 0.9800 .
C74A H743 0.9800 .
C74B H744 0.9800 .
C74B H745 0.9800 .
C74B H746 0.9800 .
O41A C41A 1.402(5) .
C41A O45A 1.407(6) .
C41A C42A 1.530(6) .
C41A H41C 1.0000 .
C42A O42A 1.429(5) .
C42A C43A 1.533(6) .
C42A H42C 1.0000 .
O42A H42E 0.8400 .
C43A O43A 1.429(5) .
C43A C44A 1.511(7) 2_645
C43A H43C 1.0000 .
O43A H43E 0.8400 .
C44A O44A 1.422(6) .
C44A C43A 1.511(7) 2_655
C44A C45A 1.520(6) 2_655
C44A H44C 1.0000 .
O44A H44E 0.8400 .
C45A O45A 1.449(5) .
C45A C44A 1.520(6) 2_645
C45A H45C 0.9900 .
C45A H45D 0.9900 .
O41B C41B 1.396(5) .
C41B O45B 1.419(5) .
C41B C42B 1.535(6) .
C41B H41D 1.0000 .
C42B O42B 1.437(5) .
C42B C43B 1.503(7) .
C42B H42D 1.0000 .
O42B H42F 0.8400 .
C43B O43B 1.413(6) .
C43B C44B 1.528(6) .
C43B H43D 1.0000 .
O43B H43F 0.8400 .
C44B O44B 1.438(6) .
C44B C45B 1.520(7) .
C44B H44D 1.0000 .
O44B H44F 0.8400 .
C45B O45B 1.431(6) .
C45B H45C 0.9900 .
C45B H45D 0.9900 .
O81 C81A 1.428(6) .
C81A O81C 1.507(10) .
C81A O81B 1.510(11) .
O82 C82A 1.444(6) .
C82A O82B 1.494(9) .
C82A O82C 1.522(9) .
O83 C83A 1.422(7) .
C83A O83C 1.515(8) .
C83A O83B 1.530(8) .
O84 C84A 1.424(7) .
C84A O84C 1.513(9) .
C84A O84B 1.533(8) .
O85 C85A 1.441(6) .
C85A O85C 1.499(8) .
C85A O85B 1.517(9) .
O86 C86A 1.439(6) .
C86A O86B 1.505(8) .
C86A O86C 1.527(7) .
O87 C87A 1.43(2) .
C87A C87B 1.54(2) .
C87A C87C 1.72(3) .
O88 C88A 1.462(13) .
C88A C88C 1.44(2) .
C88A C88B 1.570(19) .
